data_7242683
loop_
_publ_author_name
'Xue, Yun-Shan'
'Ding, Ji'
'Sun, Dan-Ling'
'Cheng, Wei-Wei'
'Chen, Xuan-Rong'
'Huang, Xing-Cai'
'Wang, Jun'

_publ_section_title
;
 3D Ln-MOFs as multi-responsive luminescent probes for efficient sensing
 of Fe3+, Cr2O72&#x2212;, and antibiotics in aqueous solution
;
_journal_issue 21
_journal_name_full CrystEngComm
_journal_page_first 3838
_journal_page_last 3848
_journal_paper_doi 10.1039/D1CE00399B
_journal_volume 23
_journal_year 2021
_chemical_formula_moiety '0.11(C288 H207 Dy18 O148.5)'
_chemical_formula_sum 'C32 H23 Dy2 O16.5'
_chemical_formula_weight 996.50
_space_group_crystal_system trigonal
_space_group_IT_number 148
_space_group_name_Hall '-R 3'
_space_group_name_H-M_alt 'R -3 :H'
_atom_sites_solution_hydrogens mixed
_audit_creation_date 2020-07-30
_audit_creation_method
;
Olex2 1.2-beta
(compiled 2018.05.29 svn.r3508 for OlexSys, GUI svn.r5506)
;
_audit_update_record
;
2021-03-19 deposited with the CCDC.	2021-04-20 downloaded from the CCDC.
;
_cell_angle_alpha 90
_cell_angle_beta 90
_cell_angle_gamma 120
_cell_formula_units_Z 9
_cell_length_a 19.6983(10)
_cell_length_b 19.6983(10)
_cell_length_c 45.340(2)
_cell_measurement_reflns_used 9993
_cell_measurement_temperature 150(2)
_cell_measurement_theta_max 26.36
_cell_measurement_theta_min 2.47
_cell_volume 15236.0(13)
_computing_cell_refinement 'SAINT v8.37A (Bruker, 2015)'
_computing_data_reduction 'SAINT v8.37A (Bruker, 2015)'
_computing_molecular_graphics 'Olex2 (Dolomanov et al., 2009)'
_computing_publication_material 'Olex2 (Dolomanov et al., 2009)'
_computing_structure_refinement 'ShelXL (Sheldrick, 2015)'
_computing_structure_solution 'SHELXT 2018/2 (Sheldrick, 2018)'
_diffrn_ambient_temperature 150.01
_diffrn_measured_fraction_theta_full 0.997
_diffrn_measured_fraction_theta_max 0.995
_diffrn_measurement_device_type 'Bruker APEX-II CCD'
_diffrn_measurement_method '\f and \w scans'
_diffrn_radiation_monochromator graphite
_diffrn_radiation_type MoK\a
_diffrn_radiation_wavelength 0.71073
_diffrn_reflns_av_R_equivalents 0.0248
_diffrn_reflns_av_unetI/netI 0.0228
_diffrn_reflns_Laue_measured_fraction_full 0.997
_diffrn_reflns_Laue_measured_fraction_max 0.995
_diffrn_reflns_limit_h_max 24
_diffrn_reflns_limit_h_min -20
_diffrn_reflns_limit_k_max 24
_diffrn_reflns_limit_k_min -24
_diffrn_reflns_limit_l_max 56
_diffrn_reflns_limit_l_min -54
_diffrn_reflns_number 33351
_diffrn_reflns_point_group_measured_fraction_full 0.997
_diffrn_reflns_point_group_measured_fraction_max 0.995
_diffrn_reflns_theta_full 25.242
_diffrn_reflns_theta_max 26.420
_diffrn_reflns_theta_min 2.157
_diffrn_standards_number 0
_exptl_absorpt_coefficient_mu 2.228
_exptl_absorpt_correction_T_max 0.7454
_exptl_absorpt_correction_T_min 0.6064
_exptl_absorpt_correction_type multi-scan
_exptl_absorpt_process_details
;
SADABS-2016/2 (Bruker,2016/2) was used for absorption correction.
wR2(int) was 0.0970 before and 0.0485 after correction.
The Ratio of minimum to maximum transmission is 0.8135.
The \l/2 correction factor is Not present.
;
_exptl_crystal_colour colorless
_exptl_crystal_density_diffrn 0.977
_exptl_crystal_description block
_exptl_crystal_F_000 4311
_refine_diff_density_max 1.925
_refine_diff_density_min -1.491
_refine_diff_density_rms 0.113
_refine_ls_extinction_method none
_refine_ls_goodness_of_fit_ref 1.057
_refine_ls_hydrogen_treatment constr
_refine_ls_matrix_type full
_refine_ls_number_parameters 257
_refine_ls_number_reflns 6948
_refine_ls_number_restraints 47
_refine_ls_restrained_S_all 1.075
_refine_ls_R_factor_all 0.0436
_refine_ls_R_factor_gt 0.0371
_refine_ls_shift/su_max 0.004
_refine_ls_shift/su_mean 0.000
_refine_ls_structure_factor_coef Fsqd
_refine_ls_weighting_details 'w=1/[\s^2^(Fo^2^)+(0.0501P)^2^+159.9902P] where P=(Fo^2^+2Fc^2^)/3'
_refine_ls_weighting_scheme calc
_refine_ls_wR_factor_gt 0.1042
_refine_ls_wR_factor_ref 0.1087
_reflns_Friedel_coverage 0.000
_reflns_number_gt 5998
_reflns_number_total 6948
_reflns_threshold_expression 'I > 2\s(I)'
_cod_data_source_file d1ce00399b2.cif
_cod_data_source_block 1
_cod_depositor_comments 'Adding full bibliography for 7242680--7242686.cif.'
_cod_original_cell_volume 15235.8(17)
_cod_original_sg_symbol_H-M 'R -3'
_cod_original_formula_sum 'C32 H23 Dy2 O16.50'
_cod_database_code 7242683
_shelx_shelxl_version_number 2018/3
_shelx_space_group_comment
;
The symmetry employed for this shelxl refinement is uniquely defined
by the following loop, which should always be used as a source of
symmetry information in preference to the above space-group names.
They are only intended as comments.
;
_olex2_refinement_description
;
1. Fixed Uiso
 At 1.2 times of:
  All C(H) groups, All C(H,H,H,H) groups
 At 1.5 times of:
  All O(H,H) groups
2. Restrained distances
 O3B-C9 = O3A-C9
 1.45 with sigma of 0.01
 O3B-C1AA = O3A-C1AA
 1.4 with sigma of 0.02
 O1AA-Dy1
 2.45 with sigma of 0.01
3. Uiso/Uaniso restraints and constraints
Uanis(O3A) \\sim Ueq, Uanis(C1AA) \\sim Ueq, Uanis(C9) \\sim Ueq: with sigma of
0.01 and sigma for terminal atoms of 0.02
Uanis(O3B) \\sim Ueq, Uanis(O3A) \\sim Ueq: with sigma of 0.01 and sigma for
terminal atoms of 0.02
Uanis(O1AA) \\sim Ueq, Uanis(O2AA) \\sim Ueq: with sigma of 0.001 and sigma for
terminal atoms of 0.002
Uanis(O2AA) \\sim Ueq, Uanis(O0AA) \\sim Ueq: with sigma of 0.01 and sigma for
terminal atoms of 0.02
4. Others
 Sof(H9BC)=Sof(H9BD)=Sof(O3B)=1-FVAR(1)
 Sof(O1AA)=Sof(H1AA)=Sof(H1AB)=0.75*(1-FVAR(2))
 Sof(O2AA)=Sof(H2AA)=Sof(H2AB)=0.75*FVAR(2)
 Sof(O3A)=Sof(H9AA)=Sof(H9AB)=FVAR(1)
 Fixed Sof: O0AA(0.5) H0AA(0.5) H0AB(0.5)
5.a Rotating group:
 O0AA(H0AA,H0AB), O2AA(H2AA,H2AB), O1AA(H1AA,H1AB)
5.b Secondary CH2 refined with riding coordinates:
 C9(H9AA,H9AB), C9(H9BC,H9BD)
5.c Aromatic/amide H refined with riding coordinates:
 C7(H7), C3(H3), C5(H5), C12(H12), C14(H14), C11(H11), C15(H15)
;
_olex2_submission_special_instructions 'No special instructions were received'

loop_
_space_group_symop_operation_xyz
'x, y, z'
'-y, x-y, z'
'-x+y, -x, z'
'x+2/3, y+1/3, z+1/3'
'-y+2/3, x-y+1/3, z+1/3'
'-x+y+2/3, -x+1/3, z+1/3'
'x+1/3, y+2/3, z+2/3'
'-y+1/3, x-y+2/3, z+2/3'
'-x+y+1/3, -x+2/3, z+2/3'
'-x, -y, -z'
'y, -x+y, -z'
'x-y, x, -z'
'-x+2/3, -y+1/3, -z+1/3'
'y+2/3, -x+y+1/3, -z+1/3'
'x-y+2/3, x+1/3, -z+1/3'
'-x+1/3, -y+2/3, -z+2/3'
'y+1/3, -x+y+2/3, -z+2/3'
'x-y+1/3, x+2/3, -z+2/3'

loop_
_atom_site_label
_atom_site_type_symbol
_atom_site_fract_x
_atom_site_fract_y
_atom_site_fract_z
_atom_site_U_iso_or_equiv
_atom_site_adp_type
_atom_site_occupancy
_atom_site_site_symmetry_order
_atom_site_calc_flag
_atom_site_refinement_flags_posn
_atom_site_refinement_flags_adp
_atom_site_refinement_flags_occupancy
_atom_site_disorder_assembly
_atom_site_disorder_group
Dy1 Dy 0.62118(2) 0.80571(2) 0.87441(2) 0.02766(8) Uani 1 1 d D . . . .
O7 O 0.2485(2) 0.3880(2) 0.81747(7) 0.0458(9) Uani 1 1 d . . . . .
O6 O 0.3097(2) 0.4647(2) 0.85546(7) 0.0470(9) Uani 1 1 d . . . . .
O5 O 0.4717(2) 0.4068(2) 0.58528(7) 0.0476(9) Uani 1 1 d . . . . .
O2 O 0.6234(2) 0.7285(2) 0.79828(7) 0.0555(11) Uani 1 1 d . . . . .
O1 O 0.5561(2) 0.7074(2) 0.84038(7) 0.0590(12) Uani 1 1 d . . . . .
O4 O 0.4921(3) 0.5268(2) 0.58447(8) 0.0640(12) Uani 1 1 d . . . . .
C16 C 0.4699(3) 0.4627(3) 0.59753(9) 0.0433(12) Uani 1 1 d . . . . .
O3A O 0.4546(7) 0.4963(8) 0.7353(3) 0.032(3) Uani 0.317(15) 1 d D U P A 1
C8 C 0.3076(3) 0.4469(3) 0.82866(10) 0.0461(13) Uani 1 1 d . . . . .
C7 C 0.4365(3) 0.5643(3) 0.82067(10) 0.0465(13) Uani 1 1 d . . . . .
H7 H 0.435603 0.577780 0.840729 0.056 Uiso 1 1 calc R . . . .
C6 C 0.3760(3) 0.4972(3) 0.80928(10) 0.0532(16) Uani 1 1 d . . . . .
C1 C 0.5652(3) 0.6895(3) 0.81451(11) 0.0513(15) Uani 1 1 d . . . . .
C13 C 0.4423(3) 0.4538(4) 0.62873(11) 0.0568(16) Uani 1 1 d . . . . .
C2 C 0.4999(3) 0.6133(3) 0.80254(11) 0.0549(16) Uani 1 1 d . . . . .
C3 C 0.5011(4) 0.5924(4) 0.77352(12) 0.077(2) Uani 1 1 d . . . . .
H3 H 0.543640 0.625930 0.761091 0.092 Uiso 1 1 calc R . . . .
C10 C 0.4003(4) 0.4410(4) 0.68821(13) 0.076(2) Uani 1 1 d . . . . .
C1AA C 0.4404(4) 0.5226(4) 0.76243(12) 0.078(2) Uani 1 1 d D U . . .
C5 C 0.3761(4) 0.4751(4) 0.78007(12) 0.082(3) Uani 1 1 d . . . . .
H5 H 0.333195 0.428556 0.772383 0.099 Uiso 1 1 calc R . . . .
C12 C 0.4214(5) 0.5044(5) 0.64047(15) 0.081(2) Uani 1 1 d . . . . .
H12 H 0.421278 0.543881 0.628520 0.098 Uiso 1 1 calc R . . . .
C14 C 0.4391(5) 0.3950(4) 0.64622(12) 0.073(2) Uani 1 1 d . . . . .
H14 H 0.450473 0.357449 0.637975 0.088 Uiso 1 1 calc R . . . .
C11 C 0.3998(5) 0.4977(5) 0.67092(17) 0.091(3) Uani 1 1 d . . . . .
H11 H 0.385043 0.532760 0.679165 0.109 Uiso 1 1 calc R . . . .
C9 C 0.3822(4) 0.4390(4) 0.72082(13) 0.090(3) Uani 1 1 d D U . . .
H9AA H 0.340694 0.452629 0.723925 0.108 Uiso 0.317(15) 1 calc R . P A 1
H9AB H 0.363976 0.386050 0.728968 0.108 Uiso 0.317(15) 1 calc R . P A 1
H9BC H 0.328521 0.429903 0.723825 0.108 Uiso 0.683(15) 1 calc R . P A 2
H9BD H 0.387019 0.397123 0.730965 0.108 Uiso 0.683(15) 1 calc R . P A 2
C15 C 0.4193(5) 0.3905(5) 0.67621(14) 0.092(3) Uani 1 1 d . . . . .
H15 H 0.419304 0.350959 0.688193 0.110 Uiso 1 1 calc R . . . .
O3B O 0.4405(6) 0.5161(6) 0.73188(19) 0.093(4) Uani 0.683(15) 1 d D U P A 2
O0AA O 0.4921(4) 0.7207(4) 0.89617(14) 0.0478(19) Uani 0.5 1 d . U P A .
H0AA H 0.474933 0.684730 0.919839 0.072 Uiso 0.5 1 d GR . P . .
H0AB H 0.426244 0.701521 0.886482 0.072 Uiso 0.5 1 d GR . P . .
O2AA O 0.5732(8) 0.6989(7) 0.9021(3) 0.033(4) Uani 0.238(11) 1 d . U P A 1
H2AA H 0.563424 0.687689 0.930463 0.049 Uiso 0.238(11) 1 d GR . P A 1
H2AB H 0.546681 0.625009 0.895353 0.049 Uiso 0.238(11) 1 d GR . P A 1
O1AA O 0.6124(5) 0.6858(4) 0.89396(16) 0.050(2) Uani 0.512(11) 1 d D U P A 2
H1AA H 0.559408 0.624476 0.896184 0.075 Uiso 0.512(11) 1 d GR . P A 2
H1AB H 0.662017 0.677799 0.902799 0.075 Uiso 0.512(11) 1 d GR . P A 2

loop_
_atom_site_aniso_label
_atom_site_aniso_U_11
_atom_site_aniso_U_22
_atom_site_aniso_U_33
_atom_site_aniso_U_23
_atom_site_aniso_U_13
_atom_site_aniso_U_12
Dy1 0.02590(12) 0.04141(14) 0.01488(11) -0.00327(7) -0.00470(7) 0.01624(9)
O7 0.0382(18) 0.0419(19) 0.0259(16) -0.0013(14) 0.0004(14) -0.0036(15)
O6 0.0409(19) 0.049(2) 0.0165(14) -0.0017(13) 0.0075(13) -0.0035(16)
O5 0.074(3) 0.064(2) 0.0193(15) 0.0056(15) 0.0049(16) 0.045(2)
O2 0.051(2) 0.050(2) 0.0293(17) -0.0072(15) 0.0163(16) -0.0025(18)
O1 0.058(2) 0.044(2) 0.0288(18) -0.0116(15) 0.0166(16) -0.0086(18)
O4 0.106(3) 0.063(3) 0.0269(19) -0.0053(17) 0.020(2) 0.046(3)
C16 0.043(3) 0.067(4) 0.016(2) 0.002(2) 0.0015(18) 0.025(3)
O3A 0.038(6) 0.038(6) 0.013(5) -0.004(4) 0.007(4) 0.013(5)
C8 0.041(3) 0.050(3) 0.020(2) -0.001(2) 0.0050(19) 0.002(2)
C7 0.050(3) 0.044(3) 0.018(2) -0.0065(19) 0.0085(19) 0.002(2)
C6 0.044(3) 0.052(3) 0.020(2) -0.003(2) 0.008(2) -0.009(2)
C1 0.046(3) 0.041(3) 0.029(2) -0.005(2) 0.013(2) -0.006(2)
C13 0.047(3) 0.078(4) 0.022(2) -0.008(3) 0.004(2) 0.014(3)
C2 0.053(3) 0.046(3) 0.024(2) -0.008(2) 0.015(2) -0.007(2)
C3 0.063(4) 0.070(4) 0.026(3) -0.012(3) 0.020(3) -0.020(3)
C10 0.067(4) 0.075(5) 0.030(3) -0.010(3) 0.012(3) -0.006(3)
C1AA 0.067(4) 0.077(4) 0.026(3) -0.016(3) 0.016(3) -0.011(3)
C5 0.058(4) 0.079(4) 0.027(3) -0.019(3) 0.013(2) -0.029(3)
C12 0.093(6) 0.103(6) 0.043(4) -0.007(4) 0.019(4) 0.045(5)
C14 0.093(5) 0.075(4) 0.026(3) 0.006(3) 0.008(3) 0.023(4)
C11 0.094(6) 0.104(6) 0.055(4) -0.030(4) 0.015(4) 0.035(5)
C9 0.079(4) 0.091(5) 0.035(3) -0.022(3) 0.014(3) -0.007(4)
C15 0.107(6) 0.092(6) 0.027(3) -0.001(3) 0.012(3) 0.012(5)
O3B 0.074(5) 0.095(6) 0.027(4) -0.018(4) 0.021(3) -0.020(4)
O0AA 0.027(3) 0.047(4) 0.028(3) -0.006(3) 0.015(3) -0.012(3)
O2AA 0.036(5) 0.030(4) 0.028(4) 0.0037(19) -0.0006(19) 0.013(3)
O1AA 0.054(3) 0.047(3) 0.047(3) 0.0106(17) -0.0033(17) 0.0245(19)

loop_
_atom_type_symbol
_atom_type_description
_atom_type_scat_dispersion_real
_atom_type_scat_dispersion_imag
_atom_type_scat_source
C C 0.0033 0.0016 'International Tables Vol C Tables 4.2.6.8 and 6.1.1.4'
H H 0.0000 0.0000 'International Tables Vol C Tables 4.2.6.8 and 6.1.1.4'
Dy Dy -0.1892 4.4098 'International Tables Vol C Tables 4.2.6.8 and 6.1.1.4'
O O 0.0106 0.0060 'International Tables Vol C Tables 4.2.6.8 and 6.1.1.4'

loop_
_geom_angle_atom_site_label_1
_geom_angle_atom_site_label_2
_geom_angle_atom_site_label_3
_geom_angle
_geom_angle_site_symmetry_1
_geom_angle_site_symmetry_3
_geom_angle_publ_flag
O7 Dy1 O7 76.21(11) 17_556 2_665 ?
O7 Dy1 O6 125.52(11) 17_556 2_665 ?
O7 Dy1 O5 138.75(13) 17_556 6_565 ?
O7 Dy1 O2 76.83(15) 17_556 16_666 ?
O7 Dy1 O1 77.50(14) 17_556 . ?
O7 Dy1 O4 88.13(13) 17_556 6_565 ?
O7 Dy1 C16 114.09(15) 17_556 6_565 ?
O7 Dy1 C8 101.39(12) 17_556 2_665 ?
O7 Dy1 C8 25.19(11) 2_665 2_665 ?
O7 Dy1 O0AA 143.8(2) 17_556 . ?
O7 Dy1 O1AA 80.1(2) 17_556 . ?
O6 Dy1 O7 49.32(10) 2_665 2_665 ?
O6 Dy1 O5 81.29(12) 2_665 6_565 ?
O6 Dy1 O4 133.05(14) 2_665 6_565 ?
O6 Dy1 C16 107.36(15) 2_665 6_565 ?
O6 Dy1 C8 24.19(12) 2_665 2_665 ?
O6 Dy1 O0AA 72.5(2) 2_665 . ?
O6 Dy1 O1AA 137.4(2) 2_665 . ?
O5 Dy1 O7 121.88(12) 6_565 2_665 ?
O5 Dy1 C16 27.01(15) 6_565 6_565 ?
O5 Dy1 C8 102.23(13) 6_565 2_665 ?
O5 Dy1 O0AA 68.23(18) 6_565 . ?
O5 Dy1 O1AA 100.9(2) 6_565 . ?
O2 Dy1 O7 67.69(13) 16_666 2_665 ?
O2 Dy1 O6 81.26(16) 16_666 2_665 ?
O2 Dy1 O5 77.66(13) 16_666 6_565 ?
O2 Dy1 O4 75.65(16) 16_666 6_565 ?
O2 Dy1 C16 75.39(14) 16_666 6_565 ?
O2 Dy1 C8 74.32(16) 16_666 2_665 ?
O2 Dy1 O0AA 139.3(2) 16_666 . ?
O2 Dy1 O1AA 141.1(2) 16_666 . ?
O1 Dy1 O7 66.12(13) . 2_665 ?
O1 Dy1 O6 80.88(16) . 2_665 ?
O1 Dy1 O5 142.59(13) . 6_565 ?
O1 Dy1 O2 131.09(12) . 16_666 ?
O1 Dy1 O4 143.58(17) . 6_565 ?
O1 Dy1 C16 153.52(14) . 6_565 ?
O1 Dy1 C8 70.93(17) . 2_665 ?
O1 Dy1 O0AA 75.12(17) . . ?
O1 Dy1 O1AA 71.9(2) . . ?
O4 Dy1 O7 142.46(15) 6_565 2_665 ?
O4 Dy1 O5 54.26(13) 6_565 6_565 ?
O4 Dy1 C16 27.26(15) 6_565 6_565 ?
O4 Dy1 C8 145.36(17) 6_565 2_665 ?
O4 Dy1 O0AA 100.2(2) 6_565 . ?
O4 Dy1 O1AA 72.7(2) 6_565 . ?
C16 Dy1 O7 138.24(14) 6_565 2_665 ?
C16 Dy1 C8 125.67(16) 6_565 2_665 ?
O0AA Dy1 O7 112.6(2) . 2_665 ?
O0AA Dy1 C16 83.33(19) . 6_565 ?
O0AA Dy1 C8 91.6(2) . 2_665 ?
O0AA Dy1 O1AA 69.2(3) . . ?
O2AA Dy1 O7 143.0(3) . 2_665 ?
O2AA Dy1 O7 104.2(4) . 17_556 ?
O2AA Dy1 O6 119.0(4) . 2_665 ?
O2AA Dy1 O5 82.7(4) . 6_565 ?
O2AA Dy1 O2 149.2(3) . 16_666 ?
O2AA Dy1 O1 77.7(3) . . ?
O2AA Dy1 O4 73.6(4) . 6_565 ?
O2AA Dy1 C16 76.3(4) . 6_565 ?
O2AA Dy1 C8 133.6(4) . 2_665 ?
O2AA Dy1 O0AA 46.9(4) . . ?
O1AA Dy1 C8 141.5(2) . 2_665 ?
Dy1 O7 Dy1 103.79(11) 18_546 3_565 ?
C8 O7 Dy1 173.4(3) . 18_546 ?
C8 O7 Dy1 82.5(3) . 3_565 ?
C8 O6 Dy1 106.1(3) . 3_565 ?
C16 O5 Dy1 91.9(3) . 8_654 ?
C1 O2 Dy1 134.8(4) . 16_666 ?
C1 O1 Dy1 139.6(3) . . ?
C16 O4 Dy1 92.0(3) . 8_654 ?
O5 C16 Dy1 61.1(2) . 8_654 ?
O5 C16 O4 121.8(4) . . ?
O5 C16 C13 119.1(5) . . ?
O4 C16 Dy1 60.7(2) . 8_654 ?
O4 C16 C13 119.1(5) . . ?
C13 C16 Dy1 177.4(4) . 8_654 ?
C1AA O3A C9 112.2(9) . . ?
O7 C8 Dy1 72.3(3) . 3_565 ?
O7 C8 C6 118.8(4) . . ?
O6 C8 Dy1 49.8(2) . 3_565 ?
O6 C8 O7 121.9(4) . . ?
O6 C8 C6 119.3(4) . . ?
C6 C8 Dy1 167.7(4) . 3_565 ?
C6 C7 C2 119.5(4) . . ?
C7 C6 C8 118.8(4) . . ?
C7 C6 C5 121.7(5) . . ?
C5 C6 C8 119.6(4) . . ?
O2 C1 O1 126.0(5) . . ?
O2 C1 C2 117.6(4) . . ?
O1 C1 C2 116.3(4) . . ?
C12 C13 C16 120.6(6) . . ?
C12 C13 C14 119.1(6) . . ?
C14 C13 C16 120.3(6) . . ?
C7 C2 C1 119.9(4) . . ?
C3 C2 C7 119.7(5) . . ?
C3 C2 C1 120.4(4) . . ?
C2 C3 C1AA 120.4(5) . . ?
C11 C10 C9 118.8(8) . . ?
C15 C10 C11 119.4(6) . . ?
C15 C10 C9 121.7(8) . . ?
C3 C1AA O3A 116.5(7) . . ?
C3 C1AA C5 120.1(5) . . ?
C3 C1AA O3B 114.3(6) . . ?
C5 C1AA O3A 122.3(7) . . ?
C5 C1AA O3B 123.6(6) . . ?
C1AA C5 C6 118.7(5) . . ?
C13 C12 C11 119.7(8) . . ?
C13 C14 C15 120.3(8) . . ?
C10 C11 C12 120.3(8) . . ?
O3A C9 C10 107.0(7) . . ?
O3B C9 C10 104.8(6) . . ?
C10 C15 C14 121.2(8) . . ?
C1AA O3B C9 113.7(7) . . ?

loop_
_geom_bond_atom_site_label_1
_geom_bond_atom_site_label_2
_geom_bond_distance
_geom_bond_site_symmetry_2
_geom_bond_publ_flag
Dy1 O7 2.276(3) 17_556 ?
Dy1 O7 2.839(3) 2_665 ?
Dy1 O6 2.346(3) 2_665 ?
Dy1 O5 2.408(3) 6_565 ?
Dy1 O2 2.318(4) 16_666 ?
Dy1 O1 2.300(3) . ?
Dy1 O4 2.399(3) 6_565 ?
Dy1 C16 2.749(4) 6_565 ?
Dy1 C8 2.954(5) 2_665 ?
Dy1 O0AA 2.447(6) . ?
Dy1 O2AA 2.215(12) . ?
Dy1 O1AA 2.447(6) . ?
O7 C8 1.268(6) . ?
O6 C8 1.259(5) . ?
O5 C16 1.249(6) . ?
O2 C1 1.251(6) . ?
O1 C1 1.264(6) . ?
O4 C16 1.260(7) . ?
C16 C13 1.494(6) . ?
O3A C1AA 1.415(13) . ?
O3A C9 1.459(9) . ?
C8 C6 1.495(6) . ?
C7 C6 1.364(7) . ?
C7 C2 1.401(7) . ?
C6 C5 1.394(7) . ?
C1 C2 1.507(7) . ?
C13 C12 1.362(10) . ?
C13 C14 1.379(10) . ?
C2 C3 1.383(7) . ?
C3 C1AA 1.389(8) . ?
C10 C11 1.369(12) . ?
C10 C9 1.517(8) . ?
C10 C15 1.340(12) . ?
C1AA C5 1.391(8) . ?
C1AA O3B 1.391(10) . ?
C12 C11 1.431(9) . ?
C14 C15 1.405(8) . ?
C9 O3B 1.459(8) . ?
